data_7029707
loop_
_publ_author_name
'Tanimoto, Hiroki'
'Nagao, Tomohiko'
'Nishiyama, Yasuhiro'
'Morimoto, Tsumoru'
'Iseda, Fumiyasu'
'Nagato, Yuko'
'Suzuka, Toshimasa'
'Tsutsumi, Ken'
'Kakiuchi, Kiyomi'

_publ_section_title
;
 Synthesis and characterization of germa[n]pericyclynes.
;
_journal_issue 22
_journal_name_full 'Dalton transactions (Cambridge, England : 2003)'
_journal_page_first 8338
_journal_page_last 8343
_journal_paper_doi 10.1039/c4dt00574k
_journal_volume 43
_journal_year 2014
_chemical_formula_moiety 'C56 H40 Ge4'
_chemical_formula_sum 'C56 H40 Ge4'
_chemical_formula_weight 1003.29
_space_group_IT_number 14
_symmetry_cell_setting monoclinic
_symmetry_Int_Tables_number 14
_symmetry_space_group_name_Hall '-P 2yn'
_symmetry_space_group_name_H-M 'P 1 21/n 1'
_atom_sites_solution_hydrogens geom
_atom_sites_solution_primary direct
_atom_sites_solution_secondary difmap
_cell_angle_alpha 90.0000
_cell_angle_beta 97.0009(7)
_cell_angle_gamma 90.0000
_cell_formula_units_Z 2
_cell_length_a 11.7516(3)
_cell_length_b 9.32888(17)
_cell_length_c 24.4431(5)
_cell_measurement_reflns_used 38130
_cell_measurement_temperature 123
_cell_measurement_theta_max 27.48
_cell_measurement_theta_min 3.15
_cell_volume 2659.70(10)
_computing_cell_refinement 'RAPID AUTO'
_computing_data_collection 'RAPID AUTO (Rigaku, ????)'
_computing_data_reduction 'RAPID AUTO'
_computing_molecular_graphics 'CrystalStructure 4.0'
_computing_publication_material 'CrystalStructure 4.0 (Rigaku, 2010)'
_computing_structure_refinement 'SHELXL97 (Sheldrick, 2008)'
_computing_structure_solution 'Il Milione (Burla, et al., 2007)'
_diffrn_ambient_temperature 123
_diffrn_detector_area_resol_mean 10.000
_diffrn_measured_fraction_theta_full 0.998
_diffrn_measured_fraction_theta_max 0.998
_diffrn_measurement_device_type 'Rigaku R-AXIS RAPID'
_diffrn_measurement_method \w
_diffrn_radiation_type 'Mo K\a'
_diffrn_radiation_wavelength 0.71075
_diffrn_reflns_av_R_equivalents 0.0345
_diffrn_reflns_limit_h_max 15
_diffrn_reflns_limit_h_min -15
_diffrn_reflns_limit_k_max 11
_diffrn_reflns_limit_k_min -12
_diffrn_reflns_limit_l_max 31
_diffrn_reflns_limit_l_min -31
_diffrn_reflns_number 44425
_diffrn_reflns_theta_full 27.49
_diffrn_reflns_theta_max 27.48
_diffrn_standards_number 0
_exptl_absorpt_coefficient_mu 2.269
_exptl_absorpt_correction_T_max 0.893
_exptl_absorpt_correction_T_min 0.705
_exptl_absorpt_correction_type multi-scan
_exptl_absorpt_process_details 'ABSCOR (Rigaku, 1995)'
_exptl_crystal_colour colorless
_exptl_crystal_density_diffrn 1.253
_exptl_crystal_density_method 'not measured'
_exptl_crystal_description block
_exptl_crystal_F_000 1008.00
_exptl_crystal_size_max 0.140
_exptl_crystal_size_mid 0.120
_exptl_crystal_size_min 0.050
_platon_squeeze_details
;
;
_refine_diff_density_max 1.030
_refine_diff_density_min -0.600
_refine_ls_extinction_method none
_refine_ls_goodness_of_fit_ref 1.170
_refine_ls_hydrogen_treatment constr
_refine_ls_number_parameters 271
_refine_ls_number_reflns 6093
_refine_ls_number_restraints 0
_refine_ls_R_factor_gt 0.0379
_refine_ls_shift/su_max 0.001
_refine_ls_structure_factor_coef Fsqd
_refine_ls_weighting_details 'w = 1/[\s^2^(Fo^2^)+(0.0651P)^2^+1.5347P] where P=(Fo^2^+2Fc^2^)/3'
_refine_ls_weighting_scheme calc
_refine_ls_wR_factor_ref 0.1088
_reflns_number_gt 5602
_reflns_number_total 6093
_reflns_threshold_expression F^2^>2.0\s(F^2^)
_cod_data_source_file c4dt00574k2.cif
_cod_data_source_block Octaphenylgerma(4)pericycl
_cod_depositor_comments 'Adding full bibliography for 7029707--7029711.cif.'
_cod_original_cell_volume 2659.70(9)
_cod_database_code 7029707

loop_
_symmetry_equiv_pos_site_id
_symmetry_equiv_pos_as_xyz
1 +X,+Y,+Z
2 1/2-X,1/2+Y,1/2-Z
3 -X,-Y,-Z
4 1/2+X,1/2-Y,1/2+Z

loop_
_atom_site_label
_atom_site_type_symbol
_atom_site_fract_x
_atom_site_fract_y
_atom_site_fract_z
_atom_site_U_iso_or_equiv
_atom_site_adp_type
_atom_site_occupancy
_atom_site_symmetry_multiplicity
_atom_site_calc_flag
_atom_site_refinement_flags
Ge1 Ge 0.278245(19) 0.24753(2) 0.473030(10) 0.01980(9) Uani 1.0 4 d .
Ge2 Ge 0.52113(2) 0.52107(3) 0.356729(9) 0.02088(9) Uani 1.0 4 d .
C1 C 0.34588(19) 0.3321(3) 0.54033(10) 0.0233(5) Uani 1.0 4 d .
C2 C 0.35145(19) 0.3449(3) 0.41777(9) 0.0226(5) Uani 1.0 4 d .
C3 C 0.40779(19) 0.4136(3) 0.38888(9) 0.0228(5) Uani 1.0 4 d .
C4 C 0.60476(19) 0.6158(3) 0.41767(10) 0.0239(5) Uani 1.0 4 d .
C5 C 0.0736(3) 0.4108(4) 0.43499(13) 0.0394(7) Uani 1.0 4 d .
C6 C -0.0434(3) 0.4402(4) 0.42977(16) 0.0499(9) Uani 1.0 4 d .
C7 C -0.1185(3) 0.3469(4) 0.44964(16) 0.0478(8) Uani 1.0 4 d .
C8 C -0.0769(3) 0.2244(4) 0.4767(3) 0.0640(13) Uani 1.0 4 d .
C9 C 0.0399(3) 0.1953(4) 0.48286(17) 0.0510(9) Uani 1.0 4 d .
C10 C 0.11606(19) 0.2862(3) 0.46114(10) 0.0256(5) Uani 1.0 4 d .
C11 C 0.31536(19) 0.0454(3) 0.47665(10) 0.0232(5) Uani 1.0 4 d .
C12 C 0.3619(3) -0.0149(3) 0.52654(12) 0.0298(6) Uani 1.0 4 d .
C13 C 0.3873(3) -0.1603(3) 0.53033(13) 0.0356(6) Uani 1.0 4 d .
C14 C 0.3663(3) -0.2468(3) 0.48436(14) 0.0366(7) Uani 1.0 4 d .
C15 C 0.3199(3) -0.1888(3) 0.43473(13) 0.0404(7) Uani 1.0 4 d .
C16 C 0.2943(3) -0.0429(3) 0.43075(11) 0.0334(6) Uani 1.0 4 d .
C17 C 0.4532(2) 0.6608(3) 0.30378(9) 0.0244(5) Uani 1.0 4 d .
C18 C 0.4603(3) 0.8071(3) 0.31446(11) 0.0321(6) Uani 1.0 4 d .
C19 C 0.4086(3) 0.9049(3) 0.27591(12) 0.0373(6) Uani 1.0 4 d .
C20 C 0.3504(3) 0.8578(4) 0.22670(12) 0.0394(7) Uani 1.0 4 d .
C21 C 0.3434(4) 0.7137(4) 0.21576(13) 0.0506(9) Uani 1.0 4 d .
C22 C 0.3946(3) 0.6145(4) 0.25437(12) 0.0406(7) Uani 1.0 4 d .
C23 C 0.6223(2) 0.3862(3) 0.32670(9) 0.0261(5) Uani 1.0 4 d .
C24 C 0.5923(3) 0.2446(4) 0.31785(16) 0.0462(8) Uani 1.0 4 d .
C25 C 0.6687(4) 0.1493(4) 0.2982(2) 0.0666(12) Uani 1.0 4 d .
C26 C 0.7751(4) 0.1958(5) 0.28723(16) 0.0542(9) Uani 1.0 4 d .
C27 C 0.8067(3) 0.3335(4) 0.29706(14) 0.0487(8) Uani 1.0 4 d .
C28 C 0.7303(3) 0.4299(4) 0.31642(13) 0.0407(7) Uani 1.0 4 d .
H5 H 0.1245 0.4760 0.4206 0.0473 Uiso 1.0 4 calc R
H6 H -0.0715 0.5262 0.4122 0.0599 Uiso 1.0 4 calc R
H7 H -0.1984 0.3664 0.4448 0.0574 Uiso 1.0 4 calc R
H8 H -0.1282 0.1599 0.4912 0.0768 Uiso 1.0 4 calc R
H9 H 0.0679 0.1118 0.5023 0.0612 Uiso 1.0 4 calc R
H12 H 0.3764 0.0440 0.5583 0.0358 Uiso 1.0 4 calc R
H13 H 0.4192 -0.2001 0.5646 0.0427 Uiso 1.0 4 calc R
H14 H 0.3838 -0.3462 0.4869 0.0439 Uiso 1.0 4 calc R
H15 H 0.3054 -0.2484 0.4031 0.0485 Uiso 1.0 4 calc R
H16 H 0.2622 -0.0036 0.3964 0.0401 Uiso 1.0 4 calc R
H18 H 0.5005 0.8407 0.3481 0.0385 Uiso 1.0 4 calc R
H19 H 0.4134 1.0047 0.2836 0.0448 Uiso 1.0 4 calc R
H20 H 0.3155 0.9248 0.2006 0.0472 Uiso 1.0 4 calc R
H21 H 0.3037 0.6808 0.1819 0.0607 Uiso 1.0 4 calc R
H22 H 0.3890 0.5148 0.2465 0.0487 Uiso 1.0 4 calc R
H24 H 0.5191 0.2120 0.3252 0.0555 Uiso 1.0 4 calc R
H25 H 0.6476 0.0517 0.2922 0.0799 Uiso 1.0 4 calc R
H26 H 0.8262 0.1309 0.2728 0.0650 Uiso 1.0 4 calc R
H27 H 0.8810 0.3646 0.2908 0.0584 Uiso 1.0 4 calc R
H28 H 0.7527 0.5270 0.3226 0.0489 Uiso 1.0 4 calc R

loop_
_atom_site_aniso_label
_atom_site_aniso_U_11
_atom_site_aniso_U_22
_atom_site_aniso_U_33
_atom_site_aniso_U_12
_atom_site_aniso_U_13
_atom_site_aniso_U_23
Ge1 0.01647(14) 0.01941(14) 0.02401(14) -0.00187(8) 0.00440(10) 0.00284(8)
Ge2 0.02112(14) 0.02163(14) 0.02064(14) -0.00141(8) 0.00563(9) 0.00294(8)
C1 0.0214(11) 0.0227(11) 0.0273(11) -0.0017(9) 0.0085(9) 0.0034(9)
C2 0.0204(10) 0.0225(11) 0.0249(11) -0.0011(9) 0.0024(9) 0.0003(9)
C3 0.0221(11) 0.0238(11) 0.0226(10) -0.0000(9) 0.0028(8) 0.0012(9)
C4 0.0206(11) 0.0243(11) 0.0278(11) -0.0007(9) 0.0076(9) 0.0046(9)
C5 0.0251(13) 0.0349(15) 0.0585(18) -0.0017(11) 0.0059(12) 0.0192(13)
C6 0.0288(14) 0.0442(17) 0.077(3) 0.0078(13) 0.0056(15) 0.0313(17)
C7 0.0207(13) 0.0469(18) 0.077(3) 0.0060(12) 0.0101(14) 0.0202(17)
C8 0.0228(15) 0.0469(19) 0.125(4) 0.0009(13) 0.0215(19) 0.037(3)
C9 0.0235(13) 0.0371(16) 0.094(3) 0.0027(12) 0.0156(15) 0.0298(17)
C10 0.0182(11) 0.0260(12) 0.0329(12) -0.0017(9) 0.0050(9) 0.0037(10)
C11 0.0171(10) 0.0226(11) 0.0308(12) -0.0010(8) 0.0071(9) 0.0041(9)
C12 0.0229(12) 0.0286(13) 0.0368(14) -0.0006(9) -0.0006(10) 0.0056(10)
C13 0.0245(12) 0.0323(14) 0.0497(16) 0.0036(10) 0.0031(11) 0.0130(12)
C14 0.0301(14) 0.0239(13) 0.0595(19) 0.0054(10) 0.0203(13) 0.0078(11)
C15 0.0485(17) 0.0277(14) 0.0490(17) 0.0032(12) 0.0221(14) -0.0050(12)
C16 0.0435(15) 0.0287(13) 0.0301(13) 0.0034(11) 0.0126(11) 0.0018(10)
C17 0.0228(11) 0.0270(12) 0.0244(11) -0.0001(9) 0.0062(9) 0.0050(9)
C18 0.0356(14) 0.0283(13) 0.0312(13) -0.0030(11) -0.0011(11) 0.0043(11)
C19 0.0434(15) 0.0258(13) 0.0422(15) -0.0006(11) 0.0027(12) 0.0082(11)
C20 0.0412(15) 0.0397(16) 0.0363(14) 0.0068(13) 0.0009(12) 0.0147(12)
C21 0.067(3) 0.0464(18) 0.0334(15) 0.0071(17) -0.0130(15) -0.0017(14)
C22 0.0549(18) 0.0300(14) 0.0337(14) 0.0043(13) -0.0075(13) -0.0003(11)
C23 0.0291(12) 0.0299(12) 0.0204(11) 0.0040(10) 0.0074(9) 0.0024(9)
C24 0.0409(17) 0.0363(17) 0.066(3) -0.0036(12) 0.0237(16) -0.0135(14)
C25 0.065(3) 0.0386(19) 0.104(4) 0.0002(17) 0.040(3) -0.022(2)
C26 0.052(2) 0.054(2) 0.061(3) 0.0156(16) 0.0235(17) -0.0123(17)
C27 0.0348(15) 0.061(2) 0.0552(19) 0.0037(14) 0.0233(14) -0.0038(16)
C28 0.0370(15) 0.0399(16) 0.0486(17) -0.0027(13) 0.0184(13) -0.0014(13)

loop_
_atom_type_symbol
_atom_type_description
_atom_type_scat_dispersion_real
_atom_type_scat_dispersion_imag
_atom_type_scat_source
C C 0.0033 0.0016
;
International Tables for Crystallography
(1992, Vol. C, Tables 4.2.6.8 and 6.1.1.4)
;
H H 0.0000 0.0000
;
International Tables for Crystallography
(1992, Vol. C, Table 6.1.1.4)
;
Ge Ge 0.1547 1.8001
;
International Tables for Crystallography
(1992, Vol. C, Tables 4.2.6.8 and 6.1.1.4)
;

loop_
_geom_angle_atom_site_label_1
_geom_angle_atom_site_label_2
_geom_angle_atom_site_label_3
_geom_angle
_geom_angle_publ_flag
_geom_angle_site_symmetry_3
C1 Ge1 C2 103.66(10) yes .
C1 Ge1 C10 110.68(11) yes .
C1 Ge1 C11 107.19(10) yes .
C2 Ge1 C10 109.02(10) yes .
C2 Ge1 C11 112.08(11) yes .
C10 Ge1 C11 113.73(10) yes .
C3 Ge2 C4 103.97(10) yes .
C3 Ge2 C17 112.10(10) yes .
C3 Ge2 C23 107.83(11) yes .
C4 Ge2 C17 110.02(10) yes .
C4 Ge2 C23 108.45(10) yes .
C17 Ge2 C23 113.94(10) yes .
Ge1 C1 C4 176.2(3) yes 3_666
Ge1 C2 C3 171.00(19) yes .
Ge2 C3 C2 167.70(19) yes .
Ge2 C4 C1 174.3(3) yes 3_666
C6 C5 C10 120.2(3) yes .
C5 C6 C7 120.9(3) yes .
C6 C7 C8 119.4(3) yes .
C7 C8 C9 120.1(4) yes .
C8 C9 C10 121.0(4) yes .
Ge1 C10 C5 121.27(19) yes .
Ge1 C10 C9 120.1(2) yes .
C5 C10 C9 118.4(3) yes .
Ge1 C11 C12 119.72(19) yes .
Ge1 C11 C16 121.58(18) yes .
C12 C11 C16 118.7(3) yes .
C11 C12 C13 120.7(3) yes .
C12 C13 C14 120.0(3) yes .
C13 C14 C15 119.9(3) yes .
C14 C15 C16 120.2(3) yes .
C11 C16 C15 120.4(3) yes .
Ge2 C17 C18 121.62(17) yes .
Ge2 C17 C22 119.5(2) yes .
C18 C17 C22 118.8(3) yes .
C17 C18 C19 120.2(3) yes .
C18 C19 C20 120.5(3) yes .
C19 C20 C21 119.6(3) yes .
C20 C21 C22 120.3(3) yes .
C17 C22 C21 120.5(3) yes .
Ge2 C23 C24 121.7(3) yes .
Ge2 C23 C28 119.7(2) yes .
C24 C23 C28 118.5(3) yes .
C23 C24 C25 120.2(4) yes .
C24 C25 C26 120.3(4) yes .
C25 C26 C27 120.0(4) yes .
C26 C27 C28 120.0(4) yes .
C23 C28 C27 120.9(3) yes .
C6 C5 H5 119.916 no .
C10 C5 H5 119.924 no .
C5 C6 H6 119.546 no .
C7 C6 H6 119.548 no .
C6 C7 H7 120.313 no .
C8 C7 H7 120.313 no .
C7 C8 H8 119.965 no .
C9 C8 H8 119.966 no .
C8 C9 H9 119.484 no .
C10 C9 H9 119.479 no .
C11 C12 H12 119.641 no .
C13 C12 H12 119.640 no .
C12 C13 H13 119.977 no .
C14 C13 H13 119.988 no .
C13 C14 H14 120.028 no .
C15 C14 H14 120.047 no .
C14 C15 H15 119.894 no .
C16 C15 H15 119.890 no .
C11 C16 H16 119.792 no .
C15 C16 H16 119.794 no .
C17 C18 H18 119.886 no .
C19 C18 H18 119.882 no .
C18 C19 H19 119.733 no .
C20 C19 H19 119.724 no .
C19 C20 H20 120.213 no .
C21 C20 H20 120.194 no .
C20 C21 H21 119.852 no .
C22 C21 H21 119.846 no .
C17 C22 H22 119.747 no .
C21 C22 H22 119.763 no .
C23 C24 H24 119.875 no .
C25 C24 H24 119.886 no .
C24 C25 H25 119.853 no .
C26 C25 H25 119.859 no .
C25 C26 H26 119.983 no .
C27 C26 H26 119.988 no .
C26 C27 H27 120.001 no .
C28 C27 H27 119.996 no .
C23 C28 H28 119.544 no .
C27 C28 H28 119.539 no .

loop_
_geom_bond_atom_site_label_1
_geom_bond_atom_site_label_2
_geom_bond_distance
_geom_bond_publ_flag
_geom_bond_site_symmetry_2
Ge1 C1 1.908(3) yes .
Ge1 C2 1.916(3) yes .
Ge1 C10 1.927(3) yes .
Ge1 C11 1.935(3) yes .
Ge2 C3 1.911(3) yes .
Ge2 C4 1.900(3) yes .
Ge2 C17 1.939(3) yes .
Ge2 C23 1.936(3) yes .
C1 C4 1.217(4) yes 3_666
C2 C3 1.209(4) yes .
C5 C6 1.393(4) yes .
C5 C10 1.390(4) yes .
C6 C7 1.370(5) yes .
C7 C8 1.380(6) yes .
C8 C9 1.389(5) yes .
C9 C10 1.385(5) yes .
C11 C12 1.393(4) yes .
C11 C16 1.389(4) yes .
C12 C13 1.389(4) yes .
C13 C14 1.381(5) yes .
C14 C15 1.378(5) yes .
C15 C16 1.395(4) yes .
C17 C18 1.391(4) yes .
C17 C22 1.385(4) yes .
C18 C19 1.396(4) yes .
C19 C20 1.381(4) yes .
C20 C21 1.371(5) yes .
C21 C22 1.404(5) yes .
C23 C24 1.377(4) yes .
C23 C28 1.385(4) yes .
C24 C25 1.391(6) yes .
C25 C26 1.380(6) yes .
C26 C27 1.351(6) yes .
C27 C28 1.394(5) yes .
C5 H5 0.950 no .
C6 H6 0.950 no .
C7 H7 0.950 no .
C8 H8 0.950 no .
C9 H9 0.950 no .
C12 H12 0.950 no .
C13 H13 0.950 no .
C14 H14 0.950 no .
C15 H15 0.950 no .
C16 H16 0.950 no .
C18 H18 0.950 no .
C19 H19 0.950 no .
C20 H20 0.950 no .
C21 H21 0.950 no .
C22 H22 0.950 no .
C24 H24 0.950 no .
C25 H25 0.950 no .
C26 H26 0.950 no .
C27 H27 0.950 no .
C28 H28 0.950 no .

loop_
_geom_contact_atom_site_label_1
_geom_contact_atom_site_label_2
_geom_contact_distance
_geom_contact_publ_flag
_geom_contact_site_symmetry_2
C1 C12 3.262(4) no .
C2 C5 3.399(4) no .
C3 C24 3.335(5) no .
C4 C18 3.375(4) no .
C4 C28 3.493(5) no .
C5 C8 2.762(5) no .
C6 C9 2.748(5) no .
C7 C10 2.794(4) no .
C9 C11 3.547(4) no .
C11 C14 2.792(4) no .
C12 C15 2.764(4) no .
C13 C16 2.770(4) no .
C17 C20 2.798(4) no .
C18 C21 2.768(5) no .
C19 C22 2.762(4) no .
C23 C26 2.781(5) no .
C24 C27 2.758(5) no .
C25 C28 2.739(5) no .
C1 C14 3.597(4) no 3_656
C6 C28 3.600(5) no 1_455
C7 C28 3.598(5) no 1_455
C14 C1 3.597(4) no 3_656
C15 C18 3.542(5) no 1_545
C18 C15 3.542(5) no 1_565
C26 C28 3.540(5) no 2_645
C28 C6 3.600(5) no 1_655
C28 C7 3.598(5) no 1_655
C28 C26 3.540(5) no 2_655
Ge1 H5 2.9806 no .
Ge1 H9 2.9417 no .
Ge1 H12 2.9487 no .
Ge1 H16 2.9907 no .
Ge2 H18 2.9969 no .
Ge2 H22 2.9409 no .
Ge2 H24 2.9839 no .
Ge2 H28 2.9416 no .
C1 H12 2.7394 no .
C1 H18 3.4776 no 3_666
C2 H5 2.9429 no .
C2 H16 3.4363 no .
C2 H24 3.4091 no .
C3 H5 3.5573 no .
C3 H22 3.5857 no .
C3 H24 2.8578 no .
C4 H12 3.2303 no 3_666
C4 H18 2.8788 no .
C4 H28 3.1758 no .
C5 H7 3.2612 no .
C5 H9 3.2422 no .
C6 H8 3.2325 no .
C7 H5 3.2558 no .
C7 H9 3.2521 no .
C8 H6 3.2312 no .
C9 H5 3.2445 no .
C9 H7 3.2586 no .
C10 H6 3.2652 no .
C10 H8 3.2682 no .
C11 H9 3.1106 no .
C11 H13 3.2732 no .
C11 H15 3.2714 no .
C12 H14 3.2579 no .
C12 H16 3.2540 no .
C13 H15 3.2466 no .
C14 H12 3.2542 no .
C14 H16 3.2588 no .
C15 H13 3.2467 no .
C16 H12 3.2525 no .
C16 H14 3.2628 no .
C17 H19 3.2710 no .
C17 H21 3.2743 no .
C18 H20 3.2701 no .
C18 H22 3.2491 no .
C19 H21 3.2372 no .
C20 H18 3.2657 no .
C20 H22 3.2597 no .
C21 H19 3.2351 no .
C22 H18 3.2492 no .
C22 H20 3.2673 no .
C23 H22 3.3892 no .
C23 H25 3.2554 no .
C23 H27 3.2712 no .
C24 H26 3.2606 no .
C24 H28 3.2329 no .
C25 H27 3.2249 no .
C26 H24 3.2585 no .
C26 H28 3.2286 no .
C27 H25 3.2199 no .
C28 H24 3.2361 no .
C28 H26 3.2375 no .
H5 H6 2.3349 no .
H6 H7 2.3180 no .
H7 H8 2.3339 no .
H8 H9 2.3312 no .
H12 H13 2.3336 no .
H12 H18 2.7703 no 3_666
H13 H14 2.3315 no .
H14 H15 2.3277 no .
H15 H16 2.3404 no .
H18 H19 2.3410 no .
H19 H20 2.3301 no .
H20 H21 2.3219 no .
H21 H22 2.3484 no .
H24 H25 2.3375 no .
H25 H26 2.3277 no .
H26 H27 2.3009 no .
H27 H28 2.3369 no .
Ge2 H13 3.5816 no 3_656
C1 H7 3.3470 no 3_566
C1 H14 3.3244 no 1_565
C1 H14 3.3276 no 3_656
C2 H13 2.9981 no 3_656
C2 H14 3.3398 no 1_565
C2 H20 3.3750 no 2_545
C2 H21 3.2431 no 2_545
C3 H13 2.9716 no 3_656
C3 H14 3.3185 no 1_565
C3 H15 3.4079 no 1_565
C3 H20 3.2063 no 2_545
C3 H21 3.5830 no 2_545
C4 H7 3.2907 no 1_655
C4 H14 3.2880 no 1_565
C4 H14 3.4208 no 3_656
C6 H27 3.4772 no 1_455
C6 H28 3.4242 no 1_455
C7 H5 3.5839 no 3_566
C8 H9 3.1782 no 3_556
C9 H8 3.5076 no 3_556
C9 H9 3.1715 no 3_556
C11 H8 3.0893 no 3_556
C12 H8 3.0447 no 3_556
C13 H7 3.0533 no 3_556
C13 H8 3.0265 no 3_556
C13 H24 3.6000 no 3_656
C14 H7 2.9942 no 3_556
C14 H8 3.0412 no 3_556
C15 H8 3.0692 no 3_556
C15 H18 3.1871 no 1_545
C16 H8 3.0899 no 3_556
C16 H18 3.5110 no 1_545
C16 H21 3.5342 no 2_545
C17 H15 3.2650 no 1_565
C17 H26 3.3888 no 2_655
C18 H15 3.0400 no 1_565
C18 H25 3.2616 no 1_565
C18 H27 3.3991 no 2_655
C19 H24 3.3112 no 1_565
C19 H25 3.1064 no 1_565
C19 H27 3.1459 no 2_655
C20 H22 3.3074 no 2_555
C20 H27 3.2368 no 2_655
C21 H16 3.5130 no 2_555
C21 H19 3.5947 no 2_545
C21 H27 3.5533 no 2_655
C22 H20 3.3322 no 2_545
C22 H26 3.4295 no 2_655
C23 H7 3.3649 no 1_655
C23 H13 3.2607 no 3_656
C23 H26 3.4422 no 2_655
C24 H13 2.9235 no 3_656
C24 H19 3.1142 no 1_545
C25 H19 3.2688 no 1_545
C25 H27 3.4363 no 2_645
C25 H28 3.3966 no 2_645
C26 H28 3.0960 no 2_645
C27 H6 3.4951 no 1_655
C27 H25 3.0785 no 2_655
C27 H26 3.5214 no 2_655
C28 H6 3.2216 no 1_655
C28 H7 3.2032 no 1_655
C28 H25 3.3653 no 2_655
C28 H26 2.8908 no 2_655
H5 C7 3.5839 no 3_566
H5 H15 3.3964 no 1_565
H5 H20 3.1642 no 2_545
H6 C27 3.4951 no 1_455
H6 C28 3.2216 no 1_455
H6 H27 3.3142 no 1_455
H6 H28 2.8207 no 1_455
H7 C1 3.3470 no 3_566
H7 C4 3.2907 no 1_455
H7 C13 3.0533 no 3_556
H7 C14 2.9942 no 3_556
H7 C23 3.3649 no 1_455
H7 C28 3.2032 no 1_455
H7 H13 3.0072 no 3_556
H7 H14 2.9062 no 3_556
H7 H28 3.3278 no 1_455
H8 C9 3.5076 no 3_556
H8 C11 3.0893 no 3_556
H8 C12 3.0447 no 3_556
H8 C13 3.0265 no 3_556
H8 C14 3.0412 no 3_556
H8 C15 3.0692 no 3_556
H8 C16 3.0899 no 3_556
H8 H9 2.6319 no 3_556
H8 H12 3.5683 no 3_556
H8 H13 3.5437 no 3_556
H8 H14 3.5655 no 3_556
H9 C8 3.1782 no 3_556
H9 C9 3.1715 no 3_556
H9 H8 2.6319 no 3_556
H9 H9 2.6208 no 3_556
H12 H8 3.5683 no 3_556
H13 Ge2 3.5816 no 3_656
H13 C2 2.9981 no 3_656
H13 C3 2.9716 no 3_656
H13 C23 3.2607 no 3_656
H13 C24 2.9235 no 3_656
H13 H7 3.0072 no 3_556
H13 H8 3.5437 no 3_556
H13 H24 2.7052 no 3_656
H14 C1 3.3244 no 1_545
H14 C1 3.3276 no 3_656
H14 C2 3.3398 no 1_545
H14 C3 3.3185 no 1_545
H14 C4 3.2880 no 1_545
H14 C4 3.4208 no 3_656
H14 H7 2.9062 no 3_556
H14 H8 3.5655 no 3_556
H15 C3 3.4079 no 1_545
H15 C17 3.2650 no 1_545
H15 C18 3.0400 no 1_545
H15 H5 3.3964 no 1_545
H15 H18 2.9169 no 1_545
H16 C21 3.5130 no 2_545
H16 H18 3.4864 no 1_545
H16 H19 3.4595 no 1_545
H16 H21 2.6203 no 2_545
H18 C15 3.1871 no 1_565
H18 C16 3.5110 no 1_565
H18 H15 2.9169 no 1_565
H18 H16 3.4864 no 1_565
H18 H24 3.5195 no 1_565
H18 H25 3.0506 no 1_565
H19 C21 3.5947 no 2_555
H19 C24 3.1142 no 1_565
H19 C25 3.2688 no 1_565
H19 H16 3.4595 no 1_565
H19 H21 3.2321 no 2_555
H19 H22 3.5420 no 2_555
H19 H24 2.4511 no 1_565
H19 H25 2.7689 no 1_565
H19 H27 3.4525 no 2_655
H20 C2 3.3750 no 2_555
H20 C3 3.2063 no 2_555
H20 C22 3.3322 no 2_555
H20 H5 3.1642 no 2_555
H20 H22 2.9849 no 2_555
H20 H27 3.5910 no 2_655
H21 C2 3.2431 no 2_555
H21 C3 3.5830 no 2_555
H21 C16 3.5342 no 2_555
H21 H16 2.6203 no 2_555
H21 H19 3.2321 no 2_545
H22 C20 3.3074 no 2_545
H22 H19 3.5420 no 2_545
H22 H20 2.9849 no 2_545
H24 C13 3.6000 no 3_656
H24 C19 3.3112 no 1_545
H24 H13 2.7052 no 3_656
H24 H18 3.5195 no 1_545
H24 H19 2.4511 no 1_545
H25 C18 3.2616 no 1_545
H25 C19 3.1064 no 1_545
H25 C27 3.0785 no 2_645
H25 C28 3.3653 no 2_645
H25 H18 3.0506 no 1_545
H25 H19 2.7689 no 1_545
H25 H27 2.6659 no 2_645
H25 H28 3.1795 no 2_645
H26 C17 3.3888 no 2_645
H26 C22 3.4295 no 2_645
H26 C23 3.4422 no 2_645
H26 C27 3.5214 no 2_645
H26 C28 2.8908 no 2_645
H26 H28 2.5908 no 2_645
H27 C6 3.4772 no 1_655
H27 C18 3.3991 no 2_645
H27 C19 3.1459 no 2_645
H27 C20 3.2368 no 2_645
H27 C21 3.5533 no 2_645
H27 C25 3.4363 no 2_655
H27 H6 3.3142 no 1_655
H27 H19 3.4525 no 2_645
H27 H20 3.5910 no 2_645
H27 H25 2.6659 no 2_655
H28 C6 3.4242 no 1_655
H28 C25 3.3966 no 2_655
H28 C26 3.0960 no 2_655
H28 H6 2.8207 no 1_655
H28 H7 3.3278 no 1_655
H28 H25 3.1795 no 2_655
H28 H26 2.5908 no 2_655

loop_
_geom_torsion_atom_site_label_1
_geom_torsion_atom_site_label_2
_geom_torsion_atom_site_label_3
_geom_torsion_atom_site_label_4
_geom_torsion
_geom_torsion_publ_flag
C1 Ge1 C10 C5 86.85(19) no
C1 Ge1 C10 C9 -87.59(19) no
C1 Ge1 C11 C12 11.76(19) no
C1 Ge1 C11 C16 -169.75(16) no
C2 Ge1 C10 C5 -26.6(2) no
C2 Ge1 C10 C9 159.00(16) no
C2 Ge1 C11 C12 124.86(16) no
C2 Ge1 C11 C16 -56.65(19) no
C10 Ge1 C11 C12 -110.91(16) no
C10 Ge1 C11 C16 67.6(2) no
C11 Ge1 C10 C5 -152.43(16) no
C11 Ge1 C10 C9 33.1(2) no
C3 Ge2 C17 C18 109.97(17) no
C3 Ge2 C17 C22 -69.07(19) no
C3 Ge2 C23 C24 16.37(18) no
C3 Ge2 C23 C28 -160.13(14) no
C4 Ge2 C17 C18 -5.2(2) no
C4 Ge2 C17 C22 175.76(16) no
C4 Ge2 C23 C24 128.37(16) no
C4 Ge2 C23 C28 -48.13(18) no
C17 Ge2 C23 C24 -108.74(16) no
C17 Ge2 C23 C28 74.76(17) no
C23 Ge2 C17 C18 -127.22(17) no
C23 Ge2 C17 C22 53.7(2) no
C6 C5 C10 Ge1 -176.2(3) no
C6 C5 C10 C9 -1.7(5) no
C10 C5 C6 C7 -0.7(5) no
C5 C6 C7 C8 2.1(6) no
C6 C7 C8 C9 -1.1(7) no
C7 C8 C9 C10 -1.3(7) no
C8 C9 C10 Ge1 177.3(4) no
C8 C9 C10 C5 2.7(5) no
Ge1 C11 C12 C13 178.87(16) no
Ge1 C11 C16 C15 -178.83(17) no
C12 C11 C16 C15 -0.3(4) no
C16 C11 C12 C13 0.3(4) no
C11 C12 C13 C14 -0.1(4) no
C12 C13 C14 C15 -0.1(5) no
C13 C14 C15 C16 0.1(5) no
C14 C15 C16 C11 0.1(5) no
Ge2 C17 C18 C19 -178.77(16) no
Ge2 C17 C22 C21 179.12(19) no
C18 C17 C22 C21 0.1(5) no
C22 C17 C18 C19 0.3(4) no
C17 C18 C19 C20 -0.4(5) no
C18 C19 C20 C21 0.1(5) no
C19 C20 C21 C22 0.2(5) no
C20 C21 C22 C17 -0.3(6) no
Ge2 C23 C24 C25 -177.59(19) no
Ge2 C23 C28 C27 177.21(17) no
C24 C23 C28 C27 0.6(4) no
C28 C23 C24 C25 -1.1(5) no
C23 C24 C25 C26 -0.1(6) no
C24 C25 C26 C27 1.8(6) no
C25 C26 C27 C28 -2.2(6) no
C26 C27 C28 C23 1.1(5) no

loop_
_platon_squeeze_void_nr
_platon_squeeze_void_average_x
_platon_squeeze_void_average_y
_platon_squeeze_void_average_z
_platon_squeeze_void_volume
_platon_squeeze_void_count_electrons
_platon_squeeze_void_content
1 -0.032 -0.168 0.347 135 43 ' '
2 0.032 0.168 0.653 135 43 ' '
3 0.532 0.332 0.153 135 43 ' '
4 0.468 0.668 0.847 135 43 ' '
